data_2000164
loop_
_publ_author_name
'Baures, P. W.'

_publ_section_title
;
 Monoclinic triphenylphosphine oxide hemihydrate
;
_journal_issue 12
_journal_name_full 'Acta Crystallographica Section C'
_journal_page_first 2715
_journal_page_last 2716
_journal_paper_doi 10.1107/S0108270191004018
_journal_volume 47
_journal_year 1991
_chemical_formula_moiety 'C18 H15 O1 P1, 0.5(H2 O1)'
_chemical_formula_sum 'C18 H16 O1.5 P'
_chemical_formula_weight 287.30
_symmetry_cell_setting monoclinic
_symmetry_space_group_name_Hall '-C 2yc'
_symmetry_space_group_name_H-M 'C 1 2/c 1'
_cell_angle_alpha 90
_cell_angle_beta 90.67(2)
_cell_angle_gamma 90
_cell_formula_units_Z 8
_cell_length_a 19.423(5)
_cell_length_b 8.478(5)
_cell_length_c 18.327(5)
_cell_volume 3018(2)
_diffrn_radiation_type Cu
_diffrn_radiation_wavelength 1.5418
_exptl_absorpt_coefficient_mu 1.6134
_exptl_crystal_density_diffrn 1.265
_exptl_crystal_F_000 1208
_cod_data_source_file cr0323.cif
_cod_data_source_block cr0323a
_cod_original_cell_volume 3017.7(9)
_cod_original_formula_sum 'C18 H16 O1.5 P1'
_cod_database_code 2000164

loop_
_atom_site_label
_atom_site_fract_x
_atom_site_fract_y
_atom_site_fract_z
_atom_site_type_symbol
P .12465(5) .07960(10) .09913(5) P
O .07410(10) -.0166(3) .13970(10) O
OW1 .500 .6930(4) .750 O
C1 .1402(2) .0075(4) .0084(2) C
C2 .0861(2) .0076(4) -.0423(2) C
C3 .0930(2) -.0617(5) -.1104(2) C
C4 .1553(2) -.1282(5) -.1293(2) C
C5 .2099(2) -.1271(5) -.0805(2) C
C6 .2026(2) -.0609(4) -.0114(2) C
C7 .0971(2) .2806(4) .0894(2) C
C8 .0543(2) .3435(5) .1431(2) C
C9 .0337(2) .5007(5) .1389(2) C
C10 .0549(2) .5945(5) .0826(3) C
C11 .0965(2) .5347(5) .0296(2) C
C12 .1175(2) .3776(4) .0321(2) C
C13 .2078(2) .0847(4) .1445(2) C
C14 .2201(2) -.0206(4) .2014(2) C
C15 .2833(2) -.0195(5) .2372(2) C
C16 .3349(2) .0824(5) .2168(2) C
C17 .3225(2) .1863(5) .1600(2) C
C18 .2596(2) .1876(4) .1244(2) C
H(OW) .522(2) .634(6) .719(2) H
H1 .043(2) .060(5) -.029(2) H
H2 .056(2) -.060(5) -.142(2) H
H3 .162(2) -.177(6) -.178(2) H
H4 .253(2) -.171(5) -.094(2) H
H5 .240(2) -.059(5) .023(2) H
H6 .039(2) .272(5) .183(2) H
H7 .003(2) .541(6) .175(2) H
H8 .038(2) .704(6) .085(2) H
H9 .109(2) .594(6) -.014(2) H
H10 .146(2) .333(5) -.009(2) H
H11 .181(2) -.090(5) .217(2) H
H12 .295(2) -.085(6) .278(2) H
H13 .380(2) .087(6) .238(2) H
H14 .360(2) .251(6) .146(2) H
H15 .250(2) .258(5) .085(2) H
